data_7151207
loop_
_publ_author_name
'Jacobs, Ayesha'
'le Roex, Tanya'
'Nassimbeni, Luigi R.'
'Toda, Fumio'

_publ_section_title
;
 Inclusion of volatile guests by a tetrapedal host: structure and
 kinetics.
;
_journal_issue 12
_journal_name_full 'Organic &amp; biomolecular chemistry'
_journal_page_first 2452
_journal_page_last 2457
_journal_paper_doi 10.1039/b602367n
_journal_volume 4
_journal_year 2006
_chemical_formula_moiety 'C62 H44 O4. 4(C4 H8 O2)'
_chemical_formula_sum 'C78 H76 O12'
_chemical_formula_weight 1205.39
_chemical_name_common
;tetra(3-hydroxy-3,3-diphenyl-2-propynyl)ethene.4(1,4-dioxane)
clathrate
;
_chemical_name_systematic
;
tetra(3-hydroxy-3,3-diphenyl-2-propynyl)ethene.4(1,4-dioxane) clathrate
;
_space_group_IT_number 2
_symmetry_cell_setting triclinic
_symmetry_space_group_name_Hall '-P 1'
_symmetry_space_group_name_H-M 'P -1'
_atom_sites_solution_hydrogens geom
_atom_sites_solution_primary direct
_atom_sites_solution_secondary difmap
_audit_creation_method SHELXL-97
_cell_angle_alpha 81.503(1)
_cell_angle_beta 82.891(1)
_cell_angle_gamma 79.766(1)
_cell_formula_units_Z 1
_cell_length_a 9.2037(3)
_cell_length_b 12.8577(4)
_cell_length_c 14.3892(5)
_cell_measurement_reflns_used 31720
_cell_measurement_temperature 173(2)
_cell_measurement_theta_max 27.88
_cell_measurement_theta_min 1.02
_cell_volume 1648.97(9)
_computing_cell_refinement 'Collect (Nonius, 2000)'
_computing_data_collection 'Collect (Nonius, 2000)'
_computing_data_reduction 'Collect (Nonius, 2000)'
_computing_molecular_graphics 'XSEED, a graphical interface to SHELX (1999)'
_computing_publication_material 'SHELXL-97 (Sheldrick, 1997)'
_computing_structure_refinement 'SHELXL-97 (Sheldrick, 1997)'
_computing_structure_solution 'SHELXS-97 (Sheldrick, 1990)'
_diffrn_ambient_temperature 173(2)
_diffrn_measured_fraction_theta_full 0.980
_diffrn_measured_fraction_theta_max 0.980
_diffrn_measurement_device_type 'Nonius Kappa CCD'
_diffrn_measurement_method 'combination of phi and omega'
_diffrn_radiation_monochromator graphite
_diffrn_radiation_source 'fine-focus sealed tube'
_diffrn_radiation_type MoK\a
_diffrn_radiation_wavelength 0.71073
_diffrn_reflns_av_R_equivalents 0.0403
_diffrn_reflns_av_sigmaI/netI 0.0860
_diffrn_reflns_limit_h_max 12
_diffrn_reflns_limit_h_min -11
_diffrn_reflns_limit_k_max 15
_diffrn_reflns_limit_k_min -16
_diffrn_reflns_limit_l_max 18
_diffrn_reflns_limit_l_min -18
_diffrn_reflns_number 14149
_diffrn_reflns_theta_full 27.86
_diffrn_reflns_theta_max 27.86
_diffrn_reflns_theta_min 2.26
_exptl_absorpt_coefficient_mu 0.081
_exptl_absorpt_correction_type none
_exptl_crystal_colour colourless
_exptl_crystal_density_diffrn 1.214
_exptl_crystal_density_meas ?
_exptl_crystal_density_method .
_exptl_crystal_F_000 640
_exptl_crystal_size_max 0.30
_exptl_crystal_size_mid 0.15
_exptl_crystal_size_min 0.10
_refine_diff_density_max 0.528
_refine_diff_density_min -0.293
_refine_diff_density_rms 0.051
_refine_ls_extinction_method none
_refine_ls_goodness_of_fit_ref 1.050
_refine_ls_hydrogen_treatment mixed
_refine_ls_matrix_type full
_refine_ls_number_parameters 409
_refine_ls_number_reflns 7684
_refine_ls_number_restraints 2
_refine_ls_restrained_S_all 1.050
_refine_ls_R_factor_all 0.1297
_refine_ls_R_factor_gt 0.0576
_refine_ls_shift/su_max 0.003
_refine_ls_shift/su_mean 0.000
_refine_ls_structure_factor_coef Fsqd
_refine_ls_weighting_details 'calc w=1/[\s^2^(Fo^2^)+(0.0860P)^2^+0.0352P] where P=(Fo^2^+2Fc^2^)/3'
_refine_ls_weighting_scheme calc
_refine_ls_wR_factor_gt 0.1449
_refine_ls_wR_factor_ref 0.1704
_reflns_number_gt 4257
_reflns_number_total 7684
_reflns_threshold_expression >2sigma(I)
_cod_data_source_file b602367n.txt
_cod_data_source_block c:\tetdiox4
_cod_original_sg_symbol_H-M P-1
_cod_database_code 7151207

loop_
_symmetry_equiv_pos_as_xyz
'x, y, z'
'-x, -y, -z'

loop_
_atom_site_label
_atom_site_type_symbol
_atom_site_fract_x
_atom_site_fract_y
_atom_site_fract_z
_atom_site_U_iso_or_equiv
_atom_site_adp_type
_atom_site_occupancy
_atom_site_symmetry_multiplicity
_atom_site_calc_flag
_atom_site_refinement_flags
_atom_site_disorder_assembly
_atom_site_disorder_group
O19 O 0.16168(15) 0.36737(10) 0.46492(10) 0.0313(3) Uani 1 1 d D . .
C1 C 0.4647(2) 0.02471(14) 0.53718(14) 0.0258(4) Uani 1 1 d . . .
H19 H 0.245(2) 0.3796(19) 0.4956(16) 0.063(8) Uiso 1 1 d D . .
C2 C 0.5005(2) -0.01374(14) 0.63140(14) 0.0271(4) Uani 1 1 d . . .
O4 O 0.44197(17) -0.03982(11) 0.87195(10) 0.0395(4) Uani 1 1 d D . .
C3 C 0.5262(2) -0.04800(15) 0.71069(15) 0.0287(5) Uani 1 1 d . . .
H4 H 0.461(3) 0.0315(11) 0.8696(19) 0.075(9) Uiso 1 1 d D . .
C4 C 0.5516(2) -0.09400(15) 0.80922(13) 0.0295(5) Uani 1 1 d . . .
C5 C 0.7082(2) -0.08643(15) 0.83039(14) 0.0318(5) Uani 1 1 d . . .
C6 C 0.8238(2) -0.07602(17) 0.76013(17) 0.0406(5) Uani 1 1 d . . .
H6 H 0.8070 -0.0734 0.6959 0.049 Uiso 1 1 calc R . .
C7 C 0.9646(3) -0.06942(19) 0.7826(2) 0.0520(7) Uani 1 1 d . . .
H7 H 1.0432 -0.0619 0.7340 0.062 Uiso 1 1 calc R . .
C8 C 0.9893(3) -0.07382(19) 0.8759(2) 0.0627(8) Uani 1 1 d . . .
H8 H 1.0852 -0.0699 0.8918 0.075 Uiso 1 1 calc R . .
C9 C 0.8743(4) -0.0839(2) 0.9460(2) 0.0652(8) Uani 1 1 d . . .
H9 H 0.8913 -0.0862 1.0101 0.078 Uiso 1 1 calc R . .
C10 C 0.7345(3) -0.09072(18) 0.92399(17) 0.0484(6) Uani 1 1 d . . .
H10 H 0.6563 -0.0984 0.9729 0.058 Uiso 1 1 calc R . .
C11 C 0.5315(2) -0.21167(16) 0.82287(14) 0.0328(5) Uani 1 1 d . . .
C12 C 0.5970(3) -0.27740(17) 0.75567(17) 0.0420(6) Uani 1 1 d . . .
H12 H 0.6530 -0.2493 0.7007 0.050 Uiso 1 1 calc R . .
C13 C 0.5810(3) -0.38425(18) 0.76858(19) 0.0517(7) Uani 1 1 d . . .
H13 H 0.6252 -0.4289 0.7222 0.062 Uiso 1 1 calc R . .
C14 C 0.5012(3) -0.4252(2) 0.8484(2) 0.0602(8) Uani 1 1 d . . .
H14 H 0.4906 -0.4983 0.8575 0.072 Uiso 1 1 calc R . .
C15 C 0.4363(3) -0.3602(2) 0.9155(2) 0.0599(7) Uani 1 1 d . . .
H15 H 0.3814 -0.3890 0.9707 0.072 Uiso 1 1 calc R . .
C16 C 0.4505(3) -0.25324(18) 0.90312(17) 0.0447(6) Uani 1 1 d . . .
H16 H 0.4049 -0.2088 0.9493 0.054 Uiso 1 1 calc R . .
C17 C 0.3484(2) 0.11399(15) 0.52506(13) 0.0263(4) Uani 1 1 d . . .
C18 C 0.2468(2) 0.18624(15) 0.52074(13) 0.0265(4) Uani 1 1 d . . .
C19 C 0.1192(2) 0.27429(14) 0.51980(14) 0.0262(4) Uani 1 1 d . . .
C20 C 0.0635(2) 0.29464(14) 0.62218(14) 0.0273(4) Uani 1 1 d . . .
C21 C -0.0059(2) 0.39544(16) 0.63987(15) 0.0336(5) Uani 1 1 d . . .
H21 H -0.0179 0.4516 0.5891 0.040 Uiso 1 1 calc R . .
C22 C -0.0579(2) 0.41499(18) 0.73146(16) 0.0412(6) Uani 1 1 d . . .
H22 H -0.1040 0.4847 0.7430 0.049 Uiso 1 1 calc R . .
C23 C -0.0434(2) 0.33431(19) 0.80565(17) 0.0429(6) Uani 1 1 d . . .
H23 H -0.0799 0.3481 0.8681 0.051 Uiso 1 1 calc R . .
C24 C 0.0247(2) 0.23296(19) 0.78878(16) 0.0418(6) Uani 1 1 d . . .
H24 H 0.0347 0.1768 0.8397 0.050 Uiso 1 1 calc R . .
C25 C 0.0788(2) 0.21315(16) 0.69715(15) 0.0330(5) Uani 1 1 d . . .
H25 H 0.1263 0.1436 0.6859 0.040 Uiso 1 1 calc R . .
C26 C -0.0041(2) 0.24347(15) 0.47160(14) 0.0270(4) Uani 1 1 d . . .
C27 C -0.0487(2) 0.29869(17) 0.38707(15) 0.0353(5) Uani 1 1 d . . .
H27 H -0.0010 0.3562 0.3569 0.042 Uiso 1 1 calc R . .
C28 C -0.1625(3) 0.27064(19) 0.34611(17) 0.0466(6) Uani 1 1 d . . .
H28 H -0.1926 0.3092 0.2882 0.056 Uiso 1 1 calc R . .
C29 C -0.2319(3) 0.1870(2) 0.38918(18) 0.0479(6) Uani 1 1 d . . .
H29 H -0.3109 0.1685 0.3616 0.057 Uiso 1 1 calc R . .
C30 C -0.1864(2) 0.13039(19) 0.47202(18) 0.0466(6) Uani 1 1 d . . .
H30 H -0.2330 0.0720 0.5013 0.056 Uiso 1 1 calc R . .
C31 C -0.0734(2) 0.15795(17) 0.51296(16) 0.0376(5) Uani 1 1 d . . .
H31 H -0.0425 0.1180 0.5701 0.045 Uiso 1 1 calc R . .
O1G O 0.38403(17) 0.44066(12) 0.52648(11) 0.0442(4) Uani 1 1 d . . .
C1G C 0.5303(3) 0.39033(17) 0.49562(18) 0.0462(6) Uani 1 1 d . . .
C2G C 0.3600(3) 0.5551(2) 0.4785(2) 0.0367(7) Uiso 0.75 1 d P . .
O3G O 0.50438(16) 0.16554(11) 0.87001(10) 0.0394(4) Uani 1 1 d . . .
C3G C 0.3903(2) 0.25672(17) 0.85683(16) 0.0413(6) Uani 1 1 d . . .
H3GA H 0.4038 0.3107 0.8961 0.050 Uiso 1 1 calc R . .
H3GB H 0.2920 0.2353 0.8775 0.050 Uiso 1 1 calc R . .
C6G C 0.6466(2) 0.19531(17) 0.83583(16) 0.0383(5) Uani 1 1 d . . .
H6GA H 0.7247 0.1317 0.8425 0.046 Uiso 1 1 calc R . .
H6GB H 0.6681 0.2477 0.8741 0.046 Uiso 1 1 calc R . .
O7G O 0.1422(2) -0.47634(15) 1.00408(13) 0.0624(5) Uani 1 1 d . . .
C7G C 0.0543(3) -0.4285(2) 0.9289(2) 0.0624(7) Uani 1 1 d . . .
H7GA H 0.0791 -0.4715 0.8758 0.075 Uiso 1 1 calc R . .
H7GB H 0.0777 -0.3563 0.9060 0.075 Uiso 1 1 calc R . .
C8G C 0.1064(3) -0.5792(2) 1.0393(2) 0.0614(7) Uiso 1 1 d . . .
H8GA H 0.1647 -0.6109 1.0929 0.074 Uiso 1 1 calc R . .
H8GB H 0.1329 -0.6263 0.9892 0.074 Uiso 1 1 calc R . .
O4G O 0.53755(17) 0.33401(13) 0.72408(12) 0.0525(5) Uani 1 1 d . . .
C5G C 0.6484(3) 0.24277(18) 0.73443(16) 0.0425(6) Uani 1 1 d . . .
H5GA H 0.7470 0.2628 0.7118 0.051 Uiso 1 1 calc R . .
H5GB H 0.6306 0.1895 0.6958 0.051 Uiso 1 1 calc R . .
C4G C 0.3955(3) 0.3041(2) 0.75541(19) 0.0554(7) Uani 1 1 d . . .
H4GA H 0.3763 0.2516 0.7165 0.067 Uiso 1 1 calc R . .
H4GB H 0.3174 0.3675 0.7477 0.067 Uiso 1 1 calc R . .
C2GA C 0.3896(8) 0.5179(6) 0.5740(5) 0.0267(17) Uiso 0.25 1 d P . .

loop_
_atom_site_aniso_label
_atom_site_aniso_U_11
_atom_site_aniso_U_22
_atom_site_aniso_U_33
_atom_site_aniso_U_23
_atom_site_aniso_U_13
_atom_site_aniso_U_12
O19 0.0336(8) 0.0250(7) 0.0358(9) 0.0023(6) -0.0080(6) -0.0079(6)
C1 0.0221(10) 0.0251(10) 0.0314(11) -0.0025(8) -0.0051(8) -0.0058(8)
C2 0.0232(10) 0.0269(10) 0.0317(12) -0.0052(9) -0.0025(9) -0.0046(8)
O4 0.0485(10) 0.0358(9) 0.0339(9) -0.0107(7) 0.0093(7) -0.0101(7)
C3 0.0277(11) 0.0270(11) 0.0317(12) -0.0059(9) -0.0017(9) -0.0048(8)
C4 0.0349(12) 0.0291(11) 0.0239(11) -0.0039(8) -0.0010(9) -0.0047(9)
C5 0.0406(13) 0.0239(11) 0.0327(12) -0.0041(8) -0.0101(10) -0.0053(9)
C6 0.0363(13) 0.0443(13) 0.0433(14) -0.0166(10) -0.0048(11) -0.0023(10)
C7 0.0348(14) 0.0480(15) 0.078(2) -0.0228(13) -0.0098(13) -0.0034(11)
C8 0.0600(18) 0.0424(15) 0.094(2) -0.0043(14) -0.0460(18) -0.0079(13)
C9 0.093(2) 0.0602(17) 0.0528(18) 0.0123(13) -0.0424(17) -0.0336(16)
C10 0.0699(18) 0.0456(14) 0.0351(14) 0.0064(10) -0.0175(12) -0.0248(12)
C11 0.0390(12) 0.0307(11) 0.0310(12) -0.0014(9) -0.0112(10) -0.0086(9)
C12 0.0540(15) 0.0325(12) 0.0410(14) -0.0049(10) -0.0149(11) -0.0042(10)
C13 0.0659(17) 0.0312(13) 0.0644(18) -0.0109(12) -0.0338(14) -0.0028(11)
C14 0.0755(19) 0.0335(14) 0.081(2) 0.0037(14) -0.0385(17) -0.0225(13)
C15 0.0688(19) 0.0509(16) 0.0640(18) 0.0137(14) -0.0155(15) -0.0324(14)
C16 0.0527(15) 0.0421(13) 0.0419(14) 0.0009(10) -0.0055(11) -0.0195(11)
C17 0.0241(11) 0.0266(11) 0.0293(11) -0.0033(8) -0.0041(8) -0.0064(9)
C18 0.0256(11) 0.0263(11) 0.0291(11) -0.0022(8) -0.0030(8) -0.0090(9)
C19 0.0242(10) 0.0218(10) 0.0326(11) -0.0012(8) -0.0052(8) -0.0038(8)
C20 0.0231(10) 0.0264(11) 0.0336(12) -0.0044(8) -0.0049(8) -0.0054(8)
C21 0.0315(12) 0.0280(11) 0.0426(13) -0.0076(9) -0.0059(10) -0.0045(9)
C22 0.0385(13) 0.0414(13) 0.0481(15) -0.0209(11) -0.0027(11) -0.0069(10)
C23 0.0388(13) 0.0585(16) 0.0377(14) -0.0188(11) 0.0003(10) -0.0175(11)
C24 0.0371(13) 0.0549(15) 0.0354(13) -0.0010(10) -0.0064(10) -0.0147(11)
C25 0.0309(12) 0.0326(11) 0.0357(13) -0.0031(9) -0.0052(9) -0.0056(9)
C26 0.0221(10) 0.0259(10) 0.0332(12) -0.0084(8) -0.0034(8) -0.0003(8)
C27 0.0318(12) 0.0391(12) 0.0365(13) -0.0079(10) -0.0063(10) -0.0049(9)
C28 0.0444(14) 0.0587(15) 0.0391(14) -0.0132(11) -0.0133(11) -0.0029(12)
C29 0.0301(13) 0.0695(17) 0.0522(16) -0.0227(13) -0.0067(11) -0.0160(11)
C30 0.0360(13) 0.0563(15) 0.0541(16) -0.0117(12) -0.0038(11) -0.0215(11)
C31 0.0335(12) 0.0395(12) 0.0428(14) -0.0047(10) -0.0085(10) -0.0114(9)
O1G 0.0437(10) 0.0501(9) 0.0438(10) -0.0042(7) 0.0012(7) -0.0266(7)
C1G 0.0502(15) 0.0323(13) 0.0550(16) -0.0077(10) -0.0076(12) -0.0006(10)
O3G 0.0357(9) 0.0330(8) 0.0468(10) -0.0011(7) 0.0040(7) -0.0073(6)
C3G 0.0344(13) 0.0392(13) 0.0481(15) -0.0030(10) 0.0000(10) -0.0052(10)
C6G 0.0330(12) 0.0361(12) 0.0451(14) -0.0021(10) -0.0026(10) -0.0071(9)
O7G 0.0536(11) 0.0862(13) 0.0554(12) -0.0209(10) 0.0021(9) -0.0282(10)
C7G 0.0690(19) 0.0716(18) 0.0534(17) -0.0136(14) 0.0024(15) -0.0313(15)
O4G 0.0376(9) 0.0614(11) 0.0533(11) 0.0199(8) -0.0074(8) -0.0147(8)
C5G 0.0392(13) 0.0546(15) 0.0371(13) -0.0099(11) 0.0012(10) -0.0172(11)
C4G 0.0361(14) 0.0716(18) 0.0530(16) 0.0195(13) -0.0062(12) -0.0154(12)

loop_
_atom_type_symbol
_atom_type_description
_atom_type_scat_dispersion_real
_atom_type_scat_dispersion_imag
_atom_type_scat_source
C C 0.0033 0.0016 'International Tables Vol C Tables 4.2.6.8 and 6.1.1.4'
H H 0.0000 0.0000 'International Tables Vol C Tables 4.2.6.8 and 6.1.1.4'
O O 0.0106 0.0060 'International Tables Vol C Tables 4.2.6.8 and 6.1.1.4'

loop_
_geom_angle_atom_site_label_1
_geom_angle_atom_site_label_2
_geom_angle_atom_site_label_3
_geom_angle
_geom_angle_site_symmetry_1
_geom_angle_site_symmetry_3
_geom_angle_publ_flag
C1 C1 C17 121.7(2) 2_656 . ?
C1 C1 C2 120.9(2) 2_656 . ?
C17 C1 C2 117.35(17) . . ?
C3 C2 C1 177.5(2) . . ?
C2 C3 C4 176.9(2) . . ?
O4 C4 C3 108.84(16) . . ?
O4 C4 C5 111.04(16) . . ?
C3 C4 C5 111.17(16) . . ?
O4 C4 C11 107.76(16) . . ?
C3 C4 C11 108.55(16) . . ?
C5 C4 C11 109.40(15) . . ?
C6 C5 C10 119.1(2) . . ?
C6 C5 C4 122.60(18) . . ?
C10 C5 C4 118.3(2) . . ?
C5 C6 C7 120.7(2) . . ?
C8 C7 C6 119.7(3) . . ?
C9 C8 C7 119.8(2) . . ?
C8 C9 C10 120.7(3) . . ?
C9 C10 C5 120.1(2) . . ?
C16 C11 C12 119.7(2) . . ?
C16 C11 C4 120.24(19) . . ?
C12 C11 C4 120.09(18) . . ?
C11 C12 C13 120.2(2) . . ?
C14 C13 C12 119.9(2) . . ?
C13 C14 C15 120.0(2) . . ?
C14 C15 C16 120.7(2) . . ?
C11 C16 C15 119.5(2) . . ?
C18 C17 C1 175.6(2) . . ?
C17 C18 C19 177.5(2) . . ?
O19 C19 C18 109.89(15) . . ?
O19 C19 C26 106.99(15) . . ?
C18 C19 C26 108.88(15) . . ?
O19 C19 C20 111.12(15) . . ?
C18 C19 C20 109.27(15) . . ?
C26 C19 C20 110.65(15) . . ?
C21 C20 C25 119.09(19) . . ?
C21 C20 C19 119.55(17) . . ?
C25 C20 C19 121.34(16) . . ?
C20 C21 C22 120.3(2) . . ?
C23 C22 C21 120.6(2) . . ?
C22 C23 C24 119.6(2) . . ?
C23 C24 C25 120.0(2) . . ?
C20 C25 C24 120.30(19) . . ?
C27 C26 C31 118.48(19) . . ?
C27 C26 C19 121.70(17) . . ?
C31 C26 C19 119.82(17) . . ?
C26 C27 C28 120.5(2) . . ?
C29 C28 C27 120.1(2) . . ?
C30 C29 C28 119.7(2) . . ?
C29 C30 C31 120.3(2) . . ?
C30 C31 C26 120.8(2) . . ?
C2GA O1G C1G 111.0(4) . . ?
C2GA O1G C2G 60.4(3) . . ?
C1G O1G C2G 108.72(17) . . ?
O1G C1G C2G 110.3(2) . 2_666 ?
O1G C1G C2GA 106.8(3) . 2_666 ?
C2G C1G C2GA 54.7(3) 2_666 2_666 ?
C2GA C2G C1G 70.1(3) . 2_666 ?
C2GA C2G O1G 52.1(3) . . ?
C1G C2G O1G 108.7(2) 2_666 . ?
C3G O3G C6G 109.66(15) . . ?
O3G C3G C4G 110.62(19) . . ?
O3G C6G C5G 110.49(18) . . ?
C8G O7G C7G 109.8(2) . . ?
O7G C7G C8G 111.2(2) . 2_547 ?
O7G C8G C7G 110.4(2) . 2_547 ?
C5G O4G C4G 109.25(17) . . ?
O4G C5G C6G 110.09(18) . . ?
O4G C4G C3G 110.21(19) . . ?
O1G C2GA C2G 67.5(4) . . ?
O1G C2GA C1G 108.9(5) . 2_666 ?
C2G C2GA C1G 55.3(3) . 2_666 ?

loop_
_geom_bond_atom_site_label_1
_geom_bond_atom_site_label_2
_geom_bond_distance
_geom_bond_site_symmetry_2
_geom_bond_publ_flag
O19 C19 1.421(2) . ?
C1 C1 1.361(4) 2_656 ?
C1 C17 1.430(3) . ?
C1 C2 1.430(3) . ?
C2 C3 1.197(3) . ?
O4 C4 1.424(2) . ?
C3 C4 1.483(3) . ?
C4 C5 1.532(3) . ?
C4 C11 1.538(3) . ?
C5 C6 1.385(3) . ?
C5 C10 1.389(3) . ?
C6 C7 1.394(3) . ?
C7 C8 1.380(4) . ?
C8 C9 1.378(4) . ?
C9 C10 1.383(4) . ?
C11 C16 1.386(3) . ?
C11 C12 1.389(3) . ?
C12 C13 1.391(3) . ?
C13 C14 1.374(4) . ?
C14 C15 1.380(4) . ?
C15 C16 1.388(3) . ?
C17 C18 1.196(3) . ?
C18 C19 1.479(3) . ?
C19 C26 1.537(3) . ?
C19 C20 1.543(3) . ?
C20 C21 1.384(3) . ?
C20 C25 1.390(3) . ?
C21 C22 1.389(3) . ?
C22 C23 1.376(3) . ?
C23 C24 1.384(3) . ?
C24 C25 1.394(3) . ?
C26 C27 1.385(3) . ?
C26 C31 1.390(3) . ?
C27 C28 1.387(3) . ?
C28 C29 1.378(3) . ?
C29 C30 1.373(3) . ?
C30 C31 1.378(3) . ?
O1G C2GA 1.298(8) . ?
O1G C1G 1.433(3) . ?
O1G C2G 1.520(3) . ?
C1G C2G 1.441(4) 2_666 ?
C1G C2GA 1.648(8) 2_666 ?
C2G C2GA 1.430(8) . ?
C2G C1G 1.441(4) 2_666 ?
O3G C3G 1.435(2) . ?
O3G C6G 1.437(2) . ?
C3G C4G 1.494(3) . ?
C6G C5G 1.495(3) . ?
O7G C8G 1.424(3) . ?
O7G C7G 1.430(3) . ?
C7G C8G 1.483(4) 2_547 ?
C8G C7G 1.483(4) 2_547 ?
O4G C5G 1.414(3) . ?
O4G C4G 1.429(3) . ?
C2GA C1G 1.648(8) 2_666 ?

loop_
_geom_hbond_atom_site_label_D
_geom_hbond_atom_site_label_H
_geom_hbond_atom_site_label_A
_geom_hbond_distance_DH
_geom_hbond_distance_HA
_geom_hbond_distance_DA
_geom_hbond_angle_DHA
_geom_hbond_site_symmetry_A
O19 H19 O1G 0.98(1) 1.75(1) 2.691(2) 161(2) .
O4 H4 O3G 0.96(1) 1.84(1) 2.795(2) 177(3) .

loop_
_geom_torsion_atom_site_label_1
_geom_torsion_atom_site_label_2
_geom_torsion_atom_site_label_3
_geom_torsion_atom_site_label_4
_geom_torsion
_geom_torsion_site_symmetry_1
_geom_torsion_site_symmetry_2
_geom_torsion_site_symmetry_3
_geom_torsion_site_symmetry_4
_geom_torsion_publ_flag
C1 C1 C2 C3 -96(5) 2_656 . . . ?
C17 C1 C2 C3 82(5) . . . . ?
C1 C2 C3 C4 5(8) . . . . ?
C2 C3 C4 O4 -81(4) . . . . ?
C2 C3 C4 C5 157(4) . . . . ?
C2 C3 C4 C11 36(4) . . . . ?
O4 C4 C5 C6 -143.42(18) . . . . ?
C3 C4 C5 C6 -22.1(2) . . . . ?
C11 C4 C5 C6 97.8(2) . . . . ?
O4 C4 C5 C10 36.9(2) . . . . ?
C3 C4 C5 C10 158.21(18) . . . . ?
C11 C4 C5 C10 -81.9(2) . . . . ?
C10 C5 C6 C7 -0.3(3) . . . . ?
C4 C5 C6 C7 -179.99(19) . . . . ?
C5 C6 C7 C8 0.3(3) . . . . ?
C6 C7 C8 C9 -0.5(4) . . . . ?
C7 C8 C9 C10 0.6(4) . . . . ?
C8 C9 C10 C5 -0.6(4) . . . . ?
C6 C5 C10 C9 0.4(3) . . . . ?
C4 C5 C10 C9 -179.9(2) . . . . ?
O4 C4 C11 C16 -17.5(3) . . . . ?
C3 C4 C11 C16 -135.2(2) . . . . ?
C5 C4 C11 C16 103.3(2) . . . . ?
O4 C4 C11 C12 163.83(18) . . . . ?
C3 C4 C11 C12 46.1(2) . . . . ?
C5 C4 C11 C12 -75.3(2) . . . . ?
C16 C11 C12 C13 0.3(3) . . . . ?
C4 C11 C12 C13 178.95(19) . . . . ?
C11 C12 C13 C14 -0.6(3) . . . . ?
C12 C13 C14 C15 0.3(4) . . . . ?
C13 C14 C15 C16 0.2(4) . . . . ?
C12 C11 C16 C15 0.2(3) . . . . ?
C4 C11 C16 C15 -178.4(2) . . . . ?
C14 C15 C16 C11 -0.5(4) . . . . ?
C1 C1 C17 C18 146(3) 2_656 . . . ?
C2 C1 C17 C18 -32(3) . . . . ?
C1 C17 C18 C19 12(7) . . . . ?
C17 C18 C19 O19 139(4) . . . . ?
C17 C18 C19 C26 -104(5) . . . . ?
C17 C18 C19 C20 17(5) . . . . ?
O19 C19 C20 C21 30.7(2) . . . . ?
C18 C19 C20 C21 152.10(17) . . . . ?
C26 C19 C20 C21 -88.0(2) . . . . ?
O19 C19 C20 C25 -150.67(17) . . . . ?
C18 C19 C20 C25 -29.2(2) . . . . ?
C26 C19 C20 C25 90.6(2) . . . . ?
C25 C20 C21 C22 0.7(3) . . . . ?
C19 C20 C21 C22 179.39(18) . . . . ?
C20 C21 C22 C23 -1.0(3) . . . . ?
C21 C22 C23 C24 0.5(3) . . . . ?
C22 C23 C24 C25 0.3(3) . . . . ?
C21 C20 C25 C24 0.1(3) . . . . ?
C19 C20 C25 C24 -178.61(18) . . . . ?
C23 C24 C25 C20 -0.6(3) . . . . ?
O19 C19 C26 C27 3.7(2) . . . . ?
C18 C19 C26 C27 -114.96(19) . . . . ?
C20 C19 C26 C27 124.93(19) . . . . ?
O19 C19 C26 C31 -176.45(17) . . . . ?
C18 C19 C26 C31 64.8(2) . . . . ?
C20 C19 C26 C31 -55.3(2) . . . . ?
C31 C26 C27 C28 1.6(3) . . . . ?
C19 C26 C27 C28 -178.61(18) . . . . ?
C26 C27 C28 C29 -0.3(3) . . . . ?
C27 C28 C29 C30 -1.0(4) . . . . ?
C28 C29 C30 C31 1.0(4) . . . . ?
C29 C30 C31 C26 0.3(3) . . . . ?
C27 C26 C31 C30 -1.6(3) . . . . ?
C19 C26 C31 C30 178.59(18) . . . . ?
C2GA O1G C1G C2G -3.6(4) . . . 2_666 ?
C2G O1G C1G C2G 61.0(3) . . . 2_666 ?
C2GA O1G C1G C2GA -61.4(6) . . . 2_666 ?
C2G O1G C1G C2GA 3.1(4) . . . 2_666 ?
C1G O1G C2G C2GA -104.0(4) . . . . ?
C2GA O1G C2G C1G 44.1(4) . . . 2_666 ?
C1G O1G C2G C1G -59.9(3) . . . 2_666 ?
C6G O3G C3G C4G 56.4(2) . . . . ?
C3G O3G C6G C5G -56.8(2) . . . . ?
C8G O7G C7G C8G 57.5(3) . . . 2_547 ?
C7G O7G C8G C7G -57.1(3) . . . 2_547 ?
C4G O4G C5G C6G -60.3(2) . . . . ?
O3G C6G C5G O4G 59.4(2) . . . . ?
C5G O4G C4G C3G 59.9(3) . . . . ?
O3G C3G C4G O4G -58.3(3) . . . . ?
C1G O1G C2GA C2G 100.2(3) . . . . ?
C1G O1G C2GA C1G 62.7(5) . . . 2_666 ?
C2G O1G C2GA C1G -37.5(3) . . . 2_666 ?
C1G C2G C2GA O1G -135.5(4) 2_666 . . . ?
O1G C2G C2GA C1G 135.5(4) . . . 2_666 ?
